data_2227091
loop_
_publ_author_name
'Wang, Rong'
'Xiao, Ye-Lan'
'Jin, Qiong-Hua'
'Zhang, Cun-Lin'

_publ_section_title
;
 [\m-1,2-Bis(diphenylphosphino)ethane-\k^2^<i>P</i>:<i>P</i>']bis{[1,2-bis(diphenylphosphino)ethane-\k^2^<i>P</i>,<i>P</i>']cyanidocopper(I)}
 methanol disolvate
;
_journal_coeditor_code SU2196
_journal_issue 8
_journal_name_full 'Acta Crystallographica Section E'
_journal_page_first m1032
_journal_paper_doi 10.1107/S1600536810029545
_journal_volume 66
_journal_year 2010
_chemical_formula_iupac '[Cu2 (C N)2 (C26 H24 P2)3], 2C H4 O'
_chemical_formula_moiety 'C80 H72 Cu2 N2 P6, 2(C H4 O)'
_chemical_formula_sum 'C82 H80 Cu2 N2 O2 P6'
_chemical_formula_weight 1438.38
_chemical_name_systematic
;
[\m-1,2-Bis(diphenylphosphino)ethane-\k^2^<i>P</i>:<i>P</i>']bis{[1,2-
bis(diphenylphosphino)ethane-\k^2^<i>P</i>,<i>P</i>']cyanidocopper(I)}
methanol disolvate
;
_space_group_IT_number 15
_symmetry_cell_setting monoclinic
_symmetry_space_group_name_Hall '-C 2yc'
_symmetry_space_group_name_H-M 'C 1 2/c 1'
_atom_sites_solution_hydrogens geom
_atom_sites_solution_primary direct
_atom_sites_solution_secondary difmap
_audit_creation_method SHELXL-97
_cell_angle_alpha 90.00
_cell_angle_beta 92.1940(10)
_cell_angle_gamma 90.00
_cell_formula_units_Z 4
_cell_length_a 23.423(2)
_cell_length_b 17.7912(16)
_cell_length_c 17.6614(18)
_cell_measurement_reflns_used 4634
_cell_measurement_temperature 298(2)
_cell_measurement_theta_max 27.309
_cell_measurement_theta_min 2.29
_cell_volume 7354.5(12)
_computing_cell_refinement 'SAINT-Plus (Bruker, 2007)'
_computing_data_collection 'SMART (Bruker, 2007)'
_computing_data_reduction 'SAINT-Plus (Bruker, 2007)'
_computing_molecular_graphics 'SHELXTL (Sheldrick, 2008)'
_computing_publication_material 'SHELXTL (Sheldrick, 2008)'
_computing_structure_refinement 'SHELXL97 (Sheldrick, 2008)'
_computing_structure_solution 'SHELXS97 (Sheldrick, 2008)'
_diffrn_ambient_temperature 298(2)
_diffrn_measured_fraction_theta_full 1.000
_diffrn_measured_fraction_theta_max 1.000
_diffrn_measurement_device_type 'Bruker SMART CCD area-detector'
_diffrn_measurement_method 'phi and omega scans'
_diffrn_radiation_monochromator graphite
_diffrn_radiation_source 'fine-focus sealed tube'
_diffrn_radiation_type MoK\a
_diffrn_radiation_wavelength 0.71073
_diffrn_reflns_av_R_equivalents 0.0441
_diffrn_reflns_av_sigmaI/netI 0.0604
_diffrn_reflns_limit_h_max 27
_diffrn_reflns_limit_h_min -23
_diffrn_reflns_limit_k_max 21
_diffrn_reflns_limit_k_min -21
_diffrn_reflns_limit_l_max 21
_diffrn_reflns_limit_l_min -17
_diffrn_reflns_number 18242
_diffrn_reflns_theta_full 25.02
_diffrn_reflns_theta_max 25.02
_diffrn_reflns_theta_min 1.44
_diffrn_standards_decay_% 0
_diffrn_standards_number 0
_exptl_absorpt_coefficient_mu 0.757
_exptl_absorpt_correction_T_max 0.8333
_exptl_absorpt_correction_T_min 0.7318
_exptl_absorpt_correction_type multi-scan
_exptl_absorpt_process_details '(SADABS; Sheldrick, 1996)'
_exptl_crystal_colour yellow
_exptl_crystal_density_diffrn 1.299
_exptl_crystal_density_method 'not measured'
_exptl_crystal_description block
_exptl_crystal_F_000 3000
_exptl_crystal_size_max 0.44
_exptl_crystal_size_mid 0.40
_exptl_crystal_size_min 0.25
_refine_diff_density_max 0.630
_refine_diff_density_min -0.388
_refine_ls_extinction_method none
_refine_ls_goodness_of_fit_ref 1.058
_refine_ls_hydrogen_treatment constr
_refine_ls_matrix_type full
_refine_ls_number_parameters 425
_refine_ls_number_reflns 6494
_refine_ls_number_restraints 0
_refine_ls_restrained_S_all 1.058
_refine_ls_R_factor_all 0.0959
_refine_ls_R_factor_gt 0.0487
_refine_ls_shift/su_max 0.001
_refine_ls_shift/su_mean 0.000
_refine_ls_structure_factor_coef Fsqd
_refine_ls_weighting_details 'calc w=1/[\s^2^(Fo^2^)+(0.0630P)^2^+16.0608P] where P=(Fo^2^+2Fc^2^)/3'
_refine_ls_weighting_scheme calc
_refine_ls_wR_factor_gt 0.1130
_refine_ls_wR_factor_ref 0.1494
_reflns_number_gt 4140
_reflns_number_total 6494
_reflns_threshold_expression I>2\s(I)
_cod_data_source_file su2196.cif
_cod_data_source_block I
_cod_original_cell_volume 7354.6(12)
_cod_original_sg_symbol_H-M 'C 2/c'
_cod_database_code 2227091
_cod_database_fobs_code 2227091

loop_
_symmetry_equiv_pos_as_xyz
'x, y, z'
'-x, y, -z+1/2'
'x+1/2, y+1/2, z'
'-x+1/2, y+1/2, -z+1/2'
'-x, -y, -z'
'x, -y, z-1/2'
'-x+1/2, -y+1/2, -z'
'x+1/2, -y+1/2, z-1/2'

loop_
_atom_site_type_symbol
_atom_site_label
_atom_site_fract_x
_atom_site_fract_y
_atom_site_fract_z
_atom_site_U_iso_or_equiv
_atom_site_adp_type
_atom_site_calc_flag
_atom_site_refinement_flags
_atom_site_occupancy
_atom_site_disorder_assembly
_atom_site_disorder_group
Cu Cu1 0.26534(2) 0.24069(3) 0.29813(3) 0.03662(18) Uani d . 1 . .
N N1 0.3058(2) 0.4054(3) 0.3181(3) 0.0646(13) Uani d . 1 . .
O O1 0.0834(4) 0.0342(6) 0.6565(6) 0.243(5) Uani d . 1 . .
H H1 0.1155 0.0494 0.6686 0.292 Uiso calc R 1 . .
P P1 0.28874(4) 0.17964(6) 0.40872(6) 0.0305(3) Uani d . 1 . .
P P2 0.30147(5) 0.18670(7) 0.18979(7) 0.0372(3) Uani d . 1 . .
P P3 0.17430(5) 0.21480(7) 0.25132(7) 0.0379(3) Uani d . 1 . .
C C1 0.2892(2) 0.3452(3) 0.3102(3) 0.0437(11) Uani d . 1 . .
C C2 0.28034(17) 0.2350(2) 0.4956(2) 0.0332(10) Uani d . 1 . .
H H2A 0.2907 0.2038 0.5391 0.040 Uiso calc R 1 . .
H H2B 0.3066 0.2771 0.4954 0.040 Uiso calc R 1 . .
C C3 0.25244(17) 0.0913(2) 0.4259(2) 0.0328(10) Uani d . 1 . .
C C4 0.2433(2) 0.0433(3) 0.3649(3) 0.0463(12) Uani d . 1 . .
H H4 0.2558 0.0573 0.3175 0.056 Uiso calc R 1 . .
C C5 0.2161(2) -0.0251(3) 0.3731(3) 0.0608(15) Uani d . 1 . .
H H5 0.2103 -0.0566 0.3315 0.073 Uiso calc R 1 . .
C C6 0.1977(2) -0.0462(3) 0.4427(4) 0.0640(15) Uani d . 1 . .
H H6 0.1798 -0.0924 0.4486 0.077 Uiso calc R 1 . .
C C7 0.2057(2) 0.0011(3) 0.5039(3) 0.0594(14) Uani d . 1 . .
H H7 0.1926 -0.0126 0.5510 0.071 Uiso calc R 1 . .
C C8 0.2332(2) 0.0687(3) 0.4953(3) 0.0460(12) Uani d . 1 . .
H H8 0.2389 0.0999 0.5372 0.055 Uiso calc R 1 . .
C C9 0.36466(17) 0.1560(2) 0.4211(2) 0.0359(10) Uani d . 1 . .
C C10 0.4037(2) 0.1964(3) 0.3819(3) 0.0572(14) Uani d . 1 . .
H H10 0.3912 0.2327 0.3472 0.069 Uiso calc R 1 . .
C C11 0.4621(2) 0.1835(4) 0.3935(4) 0.0745(18) Uani d . 1 . .
H H11 0.4882 0.2116 0.3670 0.089 Uiso calc R 1 . .
C C12 0.4810(2) 0.1305(4) 0.4432(3) 0.0676(17) Uani d . 1 . .
H H12 0.5200 0.1215 0.4501 0.081 Uiso calc R 1 . .
C C13 0.4429(2) 0.0898(3) 0.4834(3) 0.0628(15) Uani d . 1 . .
H H13 0.4559 0.0538 0.5181 0.075 Uiso calc R 1 . .
C C14 0.3848(2) 0.1026(3) 0.4721(3) 0.0504(13) Uani d . 1 . .
H H14 0.3590 0.0747 0.4993 0.060 Uiso calc R 1 . .
C C15 0.23651(19) 0.1723(3) 0.1290(3) 0.0456(12) Uani d . 1 . .
H H15A 0.2270 0.2188 0.1028 0.055 Uiso calc R 1 . .
H H15B 0.2441 0.1345 0.0912 0.055 Uiso calc R 1 . .
C C16 0.18567(19) 0.1475(3) 0.1747(3) 0.0438(11) Uani d . 1 . .
H H16A 0.1929 0.0979 0.1958 0.053 Uiso calc R 1 . .
H H16B 0.1516 0.1447 0.1417 0.053 Uiso calc R 1 . .
C C17 0.33868(19) 0.0963(3) 0.1854(2) 0.0412(11) Uani d . 1 . .
C C18 0.3107(2) 0.0287(3) 0.1734(3) 0.0490(12) Uani d . 1 . .
H H18 0.2711 0.0283 0.1672 0.059 Uiso calc R 1 . .
C C19 0.3406(2) -0.0385(3) 0.1706(3) 0.0584(14) Uani d . 1 . .
H H19 0.3209 -0.0833 0.1623 0.070 Uiso calc R 1 . .
C C20 0.3982(3) -0.0392(3) 0.1797(3) 0.0651(16) Uani d . 1 . .
H H20 0.4181 -0.0844 0.1777 0.078 Uiso calc R 1 . .
C C21 0.4273(2) 0.0267(4) 0.1920(4) 0.0714(17) Uani d . 1 . .
H H21 0.4670 0.0264 0.1980 0.086 Uiso calc R 1 . .
C C22 0.3977(2) 0.0938(3) 0.1953(3) 0.0593(14) Uani d . 1 . .
H H22 0.4177 0.1382 0.2045 0.071 Uiso calc R 1 . .
C C23 0.3481(2) 0.2435(3) 0.1316(3) 0.0455(12) Uani d . 1 . .
C C24 0.3554(2) 0.2283(3) 0.0564(3) 0.0606(14) Uani d . 1 . .
H H24 0.3343 0.1901 0.0328 0.073 Uiso calc R 1 . .
C C25 0.3935(3) 0.2691(4) 0.0156(4) 0.0784(19) Uani d . 1 . .
H H25 0.3973 0.2592 -0.0357 0.094 Uiso calc R 1 . .
C C26 0.4252(3) 0.3234(4) 0.0498(4) 0.082(2) Uani d . 1 . .
H H26 0.4515 0.3501 0.0222 0.099 Uiso calc R 1 . .
C C27 0.4192(2) 0.3396(3) 0.1245(4) 0.0757(18) Uani d . 1 . .
H H27 0.4411 0.3772 0.1478 0.091 Uiso calc R 1 . .
C C28 0.3801(2) 0.2995(3) 0.1655(3) 0.0556(14) Uani d . 1 . .
H H28 0.3755 0.3106 0.2164 0.067 Uiso calc R 1 . .
C C29 0.11966(19) 0.1722(3) 0.3079(3) 0.0464(12) Uani d . 1 . .
C C30 0.0944(3) 0.1036(3) 0.2908(4) 0.0761(18) Uani d . 1 . .
H H30 0.1061 0.0757 0.2496 0.091 Uiso calc R 1 . .
C C31 0.0515(3) 0.0769(4) 0.3358(5) 0.101(2) Uani d . 1 . .
H H31 0.0338 0.0313 0.3240 0.122 Uiso calc R 1 . .
C C32 0.0350(3) 0.1166(4) 0.3970(4) 0.098(2) Uani d . 1 . .
H H32 0.0069 0.0974 0.4274 0.117 Uiso calc R 1 . .
C C33 0.0592(3) 0.1842(4) 0.4141(4) 0.084(2) Uani d . 1 . .
H H33 0.0473 0.2115 0.4555 0.101 Uiso calc R 1 . .
C C34 0.1015(2) 0.2122(3) 0.3699(3) 0.0597(14) Uani d . 1 . .
H H34 0.1180 0.2584 0.3817 0.072 Uiso calc R 1 . .
C C35 0.13433(19) 0.2891(3) 0.2004(3) 0.0423(11) Uani d . 1 . .
C C36 0.1637(2) 0.3484(3) 0.1707(3) 0.0548(13) Uani d . 1 . .
H H36 0.2032 0.3509 0.1779 0.066 Uiso calc R 1 . .
C C37 0.1351(3) 0.4045(3) 0.1302(3) 0.0707(17) Uani d . 1 . .
H H37 0.1554 0.4440 0.1096 0.085 Uiso calc R 1 . .
C C38 0.0765(3) 0.4017(3) 0.1204(3) 0.0716(17) Uani d . 1 . .
H H38 0.0573 0.4398 0.0940 0.086 Uiso calc R 1 . .
C C39 0.0469(2) 0.3436(3) 0.1492(3) 0.0648(16) Uani d . 1 . .
H H39 0.0073 0.3419 0.1419 0.078 Uiso calc R 1 . .
C C40 0.0750(2) 0.2864(3) 0.1895(3) 0.0530(13) Uani d . 1 . .
H H40 0.0544 0.2467 0.2090 0.064 Uiso calc R 1 . .
C C41 0.0678(5) 0.0611(8) 0.5868(8) 0.200(6) Uani d . 1 . .
H H41A 0.0315 0.0859 0.5890 0.300 Uiso calc R 1 . .
H H41B 0.0648 0.0202 0.5514 0.300 Uiso calc R 1 . .
H H41C 0.0960 0.0961 0.5707 0.300 Uiso calc R 1 . .

loop_
_atom_site_aniso_label
_atom_site_aniso_U_11
_atom_site_aniso_U_22
_atom_site_aniso_U_33
_atom_site_aniso_U_12
_atom_site_aniso_U_13
_atom_site_aniso_U_23
Cu1 0.0365(3) 0.0446(3) 0.0287(3) 0.0026(2) 0.0002(2) 0.0009(2)
N1 0.084(4) 0.054(3) 0.057(3) -0.012(3) 0.006(2) -0.007(2)
O1 0.204(9) 0.280(12) 0.241(12) -0.122(8) -0.036(8) 0.110(9)
P1 0.0297(6) 0.0359(6) 0.0260(6) 0.0033(5) 0.0006(4) -0.0011(5)
P2 0.0374(7) 0.0460(7) 0.0284(6) 0.0033(5) 0.0041(5) -0.0016(5)
P3 0.0319(6) 0.0469(7) 0.0346(7) 0.0047(5) -0.0016(5) -0.0020(5)
C1 0.045(3) 0.057(3) 0.029(3) 0.005(2) 0.003(2) 0.003(2)
C2 0.036(2) 0.036(2) 0.027(2) 0.0024(19) -0.0035(18) -0.0043(18)
C3 0.031(2) 0.040(2) 0.028(2) 0.0052(18) -0.0047(18) -0.0014(19)
C4 0.054(3) 0.051(3) 0.034(3) 0.002(2) 0.001(2) 0.000(2)
C5 0.074(4) 0.052(3) 0.056(4) -0.009(3) -0.010(3) -0.014(3)
C6 0.068(4) 0.049(3) 0.075(4) -0.012(3) -0.005(3) 0.006(3)
C7 0.073(4) 0.053(3) 0.053(4) -0.007(3) 0.009(3) 0.012(3)
C8 0.057(3) 0.044(3) 0.037(3) -0.004(2) 0.003(2) -0.002(2)
C9 0.031(2) 0.045(3) 0.032(2) 0.006(2) 0.0013(19) -0.008(2)
C10 0.041(3) 0.078(4) 0.053(3) 0.000(3) 0.001(2) 0.009(3)
C11 0.043(3) 0.108(5) 0.073(4) -0.015(3) 0.009(3) 0.004(4)
C12 0.036(3) 0.098(5) 0.067(4) 0.012(3) -0.005(3) -0.013(4)
C13 0.049(3) 0.078(4) 0.060(4) 0.019(3) -0.014(3) -0.002(3)
C14 0.040(3) 0.058(3) 0.052(3) 0.007(2) -0.004(2) 0.002(3)
C15 0.051(3) 0.052(3) 0.034(3) 0.011(2) -0.006(2) -0.008(2)
C16 0.040(3) 0.049(3) 0.042(3) 0.007(2) -0.002(2) -0.007(2)
C17 0.042(3) 0.053(3) 0.029(3) 0.007(2) 0.003(2) -0.001(2)
C18 0.045(3) 0.057(3) 0.046(3) 0.009(2) 0.006(2) -0.001(2)
C19 0.063(4) 0.052(3) 0.061(4) 0.006(3) 0.003(3) -0.002(3)
C20 0.066(4) 0.062(4) 0.068(4) 0.022(3) 0.005(3) 0.007(3)
C21 0.048(3) 0.087(5) 0.079(5) 0.020(3) -0.001(3) 0.008(4)
C22 0.049(3) 0.062(4) 0.066(4) 0.005(3) -0.002(3) 0.003(3)
C23 0.048(3) 0.051(3) 0.039(3) 0.013(2) 0.012(2) 0.006(2)
C24 0.068(4) 0.070(4) 0.045(3) 0.009(3) 0.014(3) 0.007(3)
C25 0.083(5) 0.097(5) 0.058(4) 0.020(4) 0.032(3) 0.018(4)
C26 0.075(5) 0.084(5) 0.091(5) 0.007(4) 0.043(4) 0.032(4)
C27 0.065(4) 0.069(4) 0.095(5) -0.005(3) 0.025(4) 0.010(4)
C28 0.056(3) 0.061(3) 0.051(3) -0.001(3) 0.017(3) 0.005(3)
C29 0.038(3) 0.052(3) 0.049(3) 0.006(2) 0.000(2) 0.001(2)
C30 0.070(4) 0.074(4) 0.086(5) -0.009(3) 0.030(4) -0.008(4)
C31 0.105(6) 0.086(5) 0.117(7) -0.027(4) 0.046(5) -0.007(5)
C32 0.094(5) 0.106(6) 0.097(6) -0.017(5) 0.049(4) 0.000(5)
C33 0.076(4) 0.107(6) 0.072(5) -0.001(4) 0.027(4) -0.006(4)
C34 0.054(3) 0.075(4) 0.051(3) -0.004(3) 0.007(3) -0.005(3)
C35 0.042(3) 0.047(3) 0.037(3) 0.007(2) -0.006(2) -0.007(2)
C36 0.050(3) 0.060(3) 0.053(3) 0.002(3) -0.011(3) 0.003(3)
C37 0.075(4) 0.064(4) 0.071(4) -0.004(3) -0.020(3) 0.015(3)
C38 0.075(4) 0.069(4) 0.069(4) 0.019(3) -0.026(3) 0.009(3)
C39 0.048(3) 0.077(4) 0.068(4) 0.018(3) -0.015(3) 0.003(3)
C40 0.044(3) 0.062(3) 0.052(3) 0.006(3) -0.007(2) -0.001(3)
C41 0.166(12) 0.229(14) 0.204(16) -0.004(10) -0.006(10) 0.052(12)

loop_
_atom_type_symbol
_atom_type_description
_atom_type_scat_dispersion_real
_atom_type_scat_dispersion_imag
_atom_type_scat_source
C C 0.0033 0.0016 'International Tables Vol C Tables 4.2.6.8 and 6.1.1.4'
H H 0.0000 0.0000 'International Tables Vol C Tables 4.2.6.8 and 6.1.1.4'
O O 0.0106 0.0060 'International Tables Vol C Tables 4.2.6.8 and 6.1.1.4'
N N 0.0061 0.0033 'International Tables Vol C Tables 4.2.6.8 and 6.1.1.4'
P P 0.1023 0.0942 'International Tables Vol C Tables 4.2.6.8 and 6.1.1.4'
Cu Cu 0.3201 1.2651 'International Tables Vol C Tables 4.2.6.8 and 6.1.1.4'

loop_
_geom_angle_atom_site_label_1
_geom_angle_atom_site_label_2
_geom_angle_atom_site_label_3
_geom_angle_site_symmetry_1
_geom_angle_site_symmetry_3
_geom_angle
_geom_angle_publ_flag
C1 Cu1 P1 . . 107.59(14) ?
C1 Cu1 P3 . . 119.11(14) ?
P1 Cu1 P3 . . 113.60(5) ?
C1 Cu1 P2 . . 111.79(14) ?
P1 Cu1 P2 . . 115.07(5) ?
P3 Cu1 P2 . . 89.03(4) ?
C41 O1 H1 . . 109.5 ?
C3 P1 C9 . . 103.88(19) ?
C3 P1 C2 . . 104.93(19) ?
C9 P1 C2 . . 99.06(18) ?
C3 P1 Cu1 . . 117.12(14) ?
C9 P1 Cu1 . . 114.28(15) ?
C2 P1 Cu1 . . 115.39(14) ?
C17 P2 C23 . . 99.5(2) ?
C17 P2 C15 . . 103.7(2) ?
C23 P2 C15 . . 104.3(2) ?
C17 P2 Cu1 . . 125.84(15) ?
C23 P2 Cu1 . . 118.46(16) ?
C15 P2 Cu1 . . 102.56(15) ?
C29 P3 C16 . . 105.0(2) ?
C29 P3 C35 . . 102.3(2) ?
C16 P3 C35 . . 101.2(2) ?
C29 P3 Cu1 . . 123.19(17) ?
C16 P3 Cu1 . . 103.70(15) ?
C35 P3 Cu1 . . 118.66(16) ?
N1 C1 Cu1 . . 176.6(5) ?
C2 C2 P1 7_556 . 113.6(4) ?
C2 C2 H2A 7_556 . 108.8 ?
P1 C2 H2A . . 108.8 ?
C2 C2 H2B 7_556 . 108.8 ?
P1 C2 H2B . . 108.8 ?
H2A C2 H2B . . 107.7 ?
C8 C3 C4 . . 117.7(4) ?
C8 C3 P1 . . 124.8(3) ?
C4 C3 P1 . . 117.5(3) ?
C5 C4 C3 . . 121.2(5) ?
C5 C4 H4 . . 119.4 ?
C3 C4 H4 . . 119.4 ?
C6 C5 C4 . . 119.9(5) ?
C6 C5 H5 . . 120.1 ?
C4 C5 H5 . . 120.1 ?
C5 C6 C7 . . 119.8(5) ?
C5 C6 H6 . . 120.1 ?
C7 C6 H6 . . 120.1 ?
C8 C7 C6 . . 119.9(5) ?
C8 C7 H7 . . 120.1 ?
C6 C7 H7 . . 120.1 ?
C7 C8 C3 . . 121.5(5) ?
C7 C8 H8 . . 119.2 ?
C3 C8 H8 . . 119.2 ?
C10 C9 C14 . . 118.2(4) ?
C10 C9 P1 . . 118.9(4) ?
C14 C9 P1 . . 122.8(3) ?
C9 C10 C11 . . 120.6(5) ?
C9 C10 H10 . . 119.7 ?
C11 C10 H10 . . 119.7 ?
C12 C11 C10 . . 120.4(5) ?
C12 C11 H11 . . 119.8 ?
C10 C11 H11 . . 119.8 ?
C11 C12 C13 . . 120.1(5) ?
C11 C12 H12 . . 120.0 ?
C13 C12 H12 . . 120.0 ?
C12 C13 C14 . . 119.7(5) ?
C12 C13 H13 . . 120.1 ?
C14 C13 H13 . . 120.1 ?
C9 C14 C13 . . 121.0(5) ?
C9 C14 H14 . . 119.5 ?
C13 C14 H14 . . 119.5 ?
C16 C15 P2 . . 112.0(3) ?
C16 C15 H15A . . 109.2 ?
P2 C15 H15A . . 109.2 ?
C16 C15 H15B . . 109.2 ?
P2 C15 H15B . . 109.2 ?
H15A C15 H15B . . 107.9 ?
C15 C16 P3 . . 109.8(3) ?
C15 C16 H16A . . 109.7 ?
P3 C16 H16A . . 109.7 ?
C15 C16 H16B . . 109.7 ?
P3 C16 H16B . . 109.7 ?
H16A C16 H16B . . 108.2 ?
C18 C17 C22 . . 117.1(4) ?
C18 C17 P2 . . 123.1(4) ?
C22 C17 P2 . . 119.7(4) ?
C17 C18 C19 . . 121.2(5) ?
C17 C18 H18 . . 119.4 ?
C19 C18 H18 . . 119.4 ?
C20 C19 C18 . . 120.4(5) ?
C20 C19 H19 . . 119.8 ?
C18 C19 H19 . . 119.8 ?
C19 C20 C21 . . 119.9(5) ?
C19 C20 H20 . . 120.1 ?
C21 C20 H20 . . 120.1 ?
C20 C21 C22 . . 119.9(5) ?
C20 C21 H21 . . 120.1 ?
C22 C21 H21 . . 120.1 ?
C21 C22 C17 . . 121.5(5) ?
C21 C22 H22 . . 119.3 ?
C17 C22 H22 . . 119.3 ?
C28 C23 C24 . . 118.8(5) ?
C28 C23 P2 . . 118.9(4) ?
C24 C23 P2 . . 122.2(4) ?
C23 C24 C25 . . 120.7(6) ?
C23 C24 H24 . . 119.7 ?
C25 C24 H24 . . 119.7 ?
C26 C25 C24 . . 120.1(6) ?
C26 C25 H25 . . 120.0 ?
C24 C25 H25 . . 120.0 ?
C25 C26 C27 . . 120.6(6) ?
C25 C26 H26 . . 119.7 ?
C27 C26 H26 . . 119.7 ?
C26 C27 C28 . . 119.5(6) ?
C26 C27 H27 . . 120.2 ?
C28 C27 H27 . . 120.2 ?
C23 C28 C27 . . 120.4(6) ?
C23 C28 H28 . . 119.8 ?
C27 C28 H28 . . 119.8 ?
C30 C29 C34 . . 118.9(5) ?
C30 C29 P3 . . 123.5(4) ?
C34 C29 P3 . . 117.6(4) ?
C29 C30 C31 . . 119.3(6) ?
C29 C30 H30 . . 120.3 ?
C31 C30 H30 . . 120.3 ?
C32 C31 C30 . . 120.7(7) ?
C32 C31 H31 . . 119.7 ?
C30 C31 H31 . . 119.7 ?
C33 C32 C31 . . 120.5(6) ?
C33 C32 H32 . . 119.7 ?
C31 C32 H32 . . 119.7 ?
C32 C33 C34 . . 119.8(6) ?
C32 C33 H33 . . 120.1 ?
C34 C33 H33 . . 120.1 ?
C33 C34 C29 . . 120.8(6) ?
C33 C34 H34 . . 119.6 ?
C29 C34 H34 . . 119.6 ?
C36 C35 C40 . . 118.9(4) ?
C36 C35 P3 . . 119.1(4) ?
C40 C35 P3 . . 122.0(4) ?
C35 C36 C37 . . 120.6(5) ?
C35 C36 H36 . . 119.7 ?
C37 C36 H36 . . 119.7 ?
C38 C37 C36 . . 119.9(6) ?
C38 C37 H37 . . 120.0 ?
C36 C37 H37 . . 120.0 ?
C39 C38 C37 . . 120.3(5) ?
C39 C38 H38 . . 119.9 ?
C37 C38 H38 . . 119.9 ?
C38 C39 C40 . . 120.6(5) ?
C38 C39 H39 . . 119.7 ?
C40 C39 H39 . . 119.7 ?
C39 C40 C35 . . 119.7(5) ?
C39 C40 H40 . . 120.2 ?
C35 C40 H40 . . 120.2 ?
O1 C41 H41A . . 109.5 ?
O1 C41 H41B . . 109.5 ?
H41A C41 H41B . . 109.5 ?
O1 C41 H41C . . 109.5 ?
H41A C41 H41C . . 109.5 ?
H41B C41 H41C . . 109.5 ?

loop_
_geom_bond_atom_site_label_1
_geom_bond_atom_site_label_2
_geom_bond_site_symmetry_2
_geom_bond_distance
_geom_bond_publ_flag
Cu1 C1 . 1.951(6) ?
Cu1 P1 . 2.2832(12) ?
Cu1 P3 . 2.3041(13) ?
Cu1 P2 . 2.3291(12) ?
N1 C1 . 1.146(6) ?
O1 C41 . 1.358(12) ?
O1 H1 . 0.8200 ?
P1 C3 . 1.818(4) ?
P1 C9 . 1.832(4) ?
P1 C2 . 1.840(4) ?
P2 C17 . 1.832(5) ?
P2 C23 . 1.833(5) ?
P2 C15 . 1.846(5) ?
P3 C29 . 1.818(5) ?
P3 C16 . 1.835(5) ?
P3 C35 . 1.835(5) ?
C2 C2 7_556 1.532(8) ?
C2 H2A . 0.9700 ?
C2 H2B . 0.9700 ?
C3 C8 . 1.382(6) ?
C3 C4 . 1.386(6) ?
C4 C5 . 1.384(7) ?
C4 H4 . 0.9300 ?
C5 C6 . 1.371(7) ?
C5 H5 . 0.9300 ?
C6 C7 . 1.378(7) ?
C6 H6 . 0.9300 ?
C7 C8 . 1.375(7) ?
C7 H7 . 0.9300 ?
C8 H8 . 0.9300 ?
C9 C10 . 1.372(6) ?
C9 C14 . 1.381(6) ?
C10 C11 . 1.394(7) ?
C10 H10 . 0.9300 ?
C11 C12 . 1.352(8) ?
C11 H11 . 0.9300 ?
C12 C13 . 1.368(8) ?
C12 H12 . 0.9300 ?
C13 C14 . 1.387(6) ?
C13 H13 . 0.9300 ?
C14 H14 . 0.9300 ?
C15 C16 . 1.529(6) ?
C15 H15A . 0.9700 ?
C15 H15B . 0.9700 ?
C16 H16A . 0.9700 ?
C16 H16B . 0.9700 ?
C17 C18 . 1.381(6) ?
C17 C22 . 1.387(6) ?
C18 C19 . 1.388(6) ?
C18 H18 . 0.9300 ?
C19 C20 . 1.355(7) ?
C19 H19 . 0.9300 ?
C20 C21 . 1.370(8) ?
C20 H20 . 0.9300 ?
C21 C22 . 1.383(7) ?
C21 H21 . 0.9300 ?
C22 H22 . 0.9300 ?
C23 C28 . 1.370(7) ?
C23 C24 . 1.372(7) ?
C24 C25 . 1.375(8) ?
C24 H24 . 0.9300 ?
C25 C26 . 1.348(9) ?
C25 H25 . 0.9300 ?
C26 C27 . 1.363(9) ?
C26 H26 . 0.9300 ?
C27 C28 . 1.387(7) ?
C27 H27 . 0.9300 ?
C28 H28 . 0.9300 ?
C29 C30 . 1.384(7) ?
C29 C34 . 1.386(7) ?
C30 C31 . 1.391(8) ?
C30 H30 . 0.9300 ?
C31 C32 . 1.360(9) ?
C31 H31 . 0.9300 ?
C32 C33 . 1.358(9) ?
C32 H32 . 0.9300 ?
C33 C34 . 1.377(8) ?
C33 H33 . 0.9300 ?
C34 H34 . 0.9300 ?
C35 C36 . 1.374(7) ?
C35 C40 . 1.396(6) ?
C36 C37 . 1.387(7) ?
C36 H36 . 0.9300 ?
C37 C38 . 1.376(8) ?
C37 H37 . 0.9300 ?
C38 C39 . 1.355(8) ?
C38 H38 . 0.9300 ?
C39 C40 . 1.393(7) ?
C39 H39 . 0.9300 ?
C40 H40 . 0.9300 ?
C41 H41A . 0.9600 ?
C41 H41B . 0.9600 ?
C41 H41C . 0.9600 ?

loop_
_geom_hbond_atom_site_label_D
_geom_hbond_atom_site_label_H
_geom_hbond_atom_site_label_A
_geom_hbond_site_symmetry_A
_geom_hbond_distance_DH
_geom_hbond_distance_HA
_geom_hbond_distance_DA
_geom_hbond_angle_DHA
_geom_hbond_publ_flag
O1 H1 N1 7_556 0.82 2.02 2.829(11) 171 yes

loop_
_geom_torsion_atom_site_label_1
_geom_torsion_atom_site_label_2
_geom_torsion_atom_site_label_3
_geom_torsion_atom_site_label_4
_geom_torsion_site_symmetry_1
_geom_torsion_site_symmetry_2
_geom_torsion_site_symmetry_3
_geom_torsion_site_symmetry_4
_geom_torsion
_geom_torsion_publ_flag
C1 Cu1 P1 C3 . . . . 160.9(2) ?
P3 Cu1 P1 C3 . . . . 26.84(16) ?
P2 Cu1 P1 C3 . . . . -73.77(16) ?
C1 Cu1 P1 C9 . . . . -77.3(2) ?
P3 Cu1 P1 C9 . . . . 148.63(15) ?
P2 Cu1 P1 C9 . . . . 48.02(16) ?
C1 Cu1 P1 C2 . . . . 36.6(2) ?
P3 Cu1 P1 C2 . . . . -97.46(15) ?
P2 Cu1 P1 C2 . . . . 161.93(15) ?
C1 Cu1 P2 C17 . . . . 130.6(2) ?
P1 Cu1 P2 C17 . . . . 7.5(2) ?
P3 Cu1 P2 C17 . . . . -108.3(2) ?
C1 Cu1 P2 C23 . . . . 2.0(2) ?
P1 Cu1 P2 C23 . . . . -121.14(18) ?
P3 Cu1 P2 C23 . . . . 123.13(18) ?
C1 Cu1 P2 C15 . . . . -112.1(2) ?
P1 Cu1 P2 C15 . . . . 124.81(16) ?
P3 Cu1 P2 C15 . . . . 9.07(16) ?
C1 Cu1 P3 C29 . . . . -112.1(2) ?
P1 Cu1 P3 C29 . . . . 16.2(2) ?
P2 Cu1 P3 C29 . . . . 133.3(2) ?
C1 Cu1 P3 C16 . . . . 129.4(2) ?
P1 Cu1 P3 C16 . . . . -102.25(17) ?
P2 Cu1 P3 C16 . . . . 14.82(17) ?
C1 Cu1 P3 C35 . . . . 18.2(2) ?
P1 Cu1 P3 C35 . . . . 146.56(17) ?
P2 Cu1 P3 C35 . . . . -96.37(17) ?
C3 P1 C2 C2 . . . 7_556 -72.9(4) ?
C9 P1 C2 C2 . . . 7_556 -180.0(4) ?
Cu1 P1 C2 C2 . . . 7_556 57.6(4) ?
C9 P1 C3 C8 . . . . 92.8(4) ?
C2 P1 C3 C8 . . . . -10.7(4) ?
Cu1 P1 C3 C8 . . . . -140.2(3) ?
C9 P1 C3 C4 . . . . -87.4(4) ?
C2 P1 C3 C4 . . . . 169.1(3) ?
Cu1 P1 C3 C4 . . . . 39.7(4) ?
C8 C3 C4 C5 . . . . -0.2(7) ?
P1 C3 C4 C5 . . . . 179.9(4) ?
C3 C4 C5 C6 . . . . -0.1(8) ?
C4 C5 C6 C7 . . . . 0.9(8) ?
C5 C6 C7 C8 . . . . -1.3(8) ?
C6 C7 C8 C3 . . . . 1.0(8) ?
C4 C3 C8 C7 . . . . -0.2(7) ?
P1 C3 C8 C7 . . . . 179.6(4) ?
C3 P1 C9 C10 . . . . 151.4(4) ?
C2 P1 C9 C10 . . . . -100.6(4) ?
Cu1 P1 C9 C10 . . . . 22.6(4) ?
C3 P1 C9 C14 . . . . -33.0(4) ?
C2 P1 C9 C14 . . . . 74.9(4) ?
Cu1 P1 C9 C14 . . . . -161.8(3) ?
C14 C9 C10 C11 . . . . 0.0(8) ?
P1 C9 C10 C11 . . . . 175.7(4) ?
C9 C10 C11 C12 . . . . 0.6(9) ?
C10 C11 C12 C13 . . . . -1.1(9) ?
C11 C12 C13 C14 . . . . 1.0(9) ?
C10 C9 C14 C13 . . . . -0.1(7) ?
P1 C9 C14 C13 . . . . -175.7(4) ?
C12 C13 C14 C9 . . . . -0.4(8) ?
C17 P2 C15 C16 . . . . 93.9(3) ?
C23 P2 C15 C16 . . . . -162.3(3) ?
Cu1 P2 C15 C16 . . . . -38.3(3) ?
P2 C15 C16 P3 . . . . 54.5(4) ?
C29 P3 C16 C15 . . . . -172.6(3) ?
C35 P3 C16 C15 . . . . 81.3(3) ?
Cu1 P3 C16 C15 . . . . -42.1(3) ?
C23 P2 C17 C18 . . . . -135.9(4) ?
C15 P2 C17 C18 . . . . -28.6(4) ?
Cu1 P2 C17 C18 . . . . 88.2(4) ?
C23 P2 C17 C22 . . . . 45.0(4) ?
C15 P2 C17 C22 . . . . 152.3(4) ?
Cu1 P2 C17 C22 . . . . -90.8(4) ?
C22 C17 C18 C19 . . . . -0.9(7) ?
P2 C17 C18 C19 . . . . -179.9(4) ?
C17 C18 C19 C20 . . . . 0.2(8) ?
C18 C19 C20 C21 . . . . 0.1(9) ?
C19 C20 C21 C22 . . . . 0.3(9) ?
C20 C21 C22 C17 . . . . -1.1(9) ?
C18 C17 C22 C21 . . . . 1.3(8) ?
P2 C17 C22 C21 . . . . -179.6(4) ?
C17 P2 C23 C28 . . . . -112.0(4) ?
C15 P2 C23 C28 . . . . 141.1(4) ?
Cu1 P2 C23 C28 . . . . 28.0(4) ?
C17 P2 C23 C24 . . . . 63.0(4) ?
C15 P2 C23 C24 . . . . -43.9(5) ?
Cu1 P2 C23 C24 . . . . -157.0(4) ?
C28 C23 C24 C25 . . . . -0.8(8) ?
P2 C23 C24 C25 . . . . -175.8(4) ?
C23 C24 C25 C26 . . . . 1.7(9) ?
C24 C25 C26 C27 . . . . -1.4(10) ?
C25 C26 C27 C28 . . . . 0.3(10) ?
C24 C23 C28 C27 . . . . -0.3(8) ?
P2 C23 C28 C27 . . . . 174.8(4) ?
C26 C27 C28 C23 . . . . 0.6(9) ?
C16 P3 C29 C30 . . . . -0.7(5) ?
C35 P3 C29 C30 . . . . 104.6(5) ?
Cu1 P3 C29 C30 . . . . -118.6(5) ?
C16 P3 C29 C34 . . . . -178.7(4) ?
C35 P3 C29 C34 . . . . -73.4(4) ?
Cu1 P3 C29 C34 . . . . 63.4(4) ?
C34 C29 C30 C31 . . . . 0.3(9) ?
P3 C29 C30 C31 . . . . -177.6(5) ?
C29 C30 C31 C32 . . . . -1.3(12) ?
C30 C31 C32 C33 . . . . 1.7(13) ?
C31 C32 C33 C34 . . . . -1.0(12) ?
C32 C33 C34 C29 . . . . 0.0(10) ?
C30 C29 C34 C33 . . . . 0.3(9) ?
P3 C29 C34 C33 . . . . 178.4(5) ?
C29 P3 C35 C36 . . . . 159.4(4) ?
C16 P3 C35 C36 . . . . -92.4(4) ?
Cu1 P3 C35 C36 . . . . 20.2(4) ?
C29 P3 C35 C40 . . . . -22.0(4) ?
C16 P3 C35 C40 . . . . 86.2(4) ?
Cu1 P3 C35 C40 . . . . -161.3(3) ?
C40 C35 C36 C37 . . . . -0.3(8) ?
P3 C35 C36 C37 . . . . 178.3(4) ?
C35 C36 C37 C38 . . . . 1.0(9) ?
C36 C37 C38 C39 . . . . -1.1(9) ?
C37 C38 C39 C40 . . . . 0.6(9) ?
C38 C39 C40 C35 . . . . 0.1(8) ?
C36 C35 C40 C39 . . . . -0.2(7) ?
P3 C35 C40 C39 . . . . -178.8(4) ?
